data_4125540
loop_
_publ_author_name
'Raut, Vivek S.'
'Jean, Marion'
'Vanthuyne, Nicolas'
'Roussel, Christian'
'Constantieux, Thierry'
'Bressy, Cyril'
'Bugaut, Xavier'
'Bonne, Damien'
'Rodriguez, Jean'

_publ_section_title
;
 Enantioselective Syntheses of Furan Atropisomers by an Oxidative
 Central-to-Axial Chirality Conversion Strategy.
;
_journal_issue 6
_journal_name_full 'Journal of the American Chemical Society'
_journal_page_first 2140
_journal_page_last 2143
_journal_paper_doi 10.1021/jacs.6b11079
_journal_volume 139
_journal_year 2017
_chemical_absolute_configuration ad
_chemical_formula_moiety 'C19 H14 Br N O4'
_chemical_formula_sum 'C19 H14 Br N O4'
_chemical_formula_weight 400.22
_space_group_crystal_system trigonal
_space_group_IT_number 144
_space_group_name_Hall 'P 31'
_space_group_name_H-M_alt 'P 31'
_symmetry_space_group_name_Hall 'P 31'
_symmetry_space_group_name_H-M 'P 31'
_atom_sites_solution_hydrogens geom
_atom_sites_solution_primary direct
_audit_creation_date 2016-05-17
_audit_creation_method
;
Olex2 1.2
(compiled 2016.02.16 svn.r3265 for OlexSys, GUI svn.r5155)
;
_cell_angle_alpha 90
_cell_angle_beta 90
_cell_angle_gamma 120
_cell_formula_units_Z 9
_cell_length_a 18.09886(14)
_cell_length_b 18.09886(14)
_cell_length_c 13.84162(14)
_cell_measurement_reflns_used 20199
_cell_measurement_temperature 293
_cell_measurement_theta_max 68.7030
_cell_measurement_theta_min 4.2280
_cell_volume 3926.63(6)
_computing_cell_refinement 'CrysAlisPro 1.171.38.43 (Rigaku OD, 2015)'
_computing_data_collection 'CrysAlisPro 1.171.38.43 (Rigaku OD, 2015)'
_computing_data_reduction 'CrysAlisPro 1.171.38.43 (Rigaku OD, 2015)'
_computing_molecular_graphics 'Olex2 (Dolomanov et al., 2009)'
_computing_publication_material 'Olex2 (Dolomanov et al., 2009)'
_computing_structure_refinement 'ShelXL (Sheldrick, 2015)'
_computing_structure_solution 'ShelXT (Sheldrick, 2015)'
_diffrn_ambient_temperature 293
_diffrn_detector 'CCD plate'
_diffrn_detector_area_resol_mean 5.3048
_diffrn_detector_type AtlasS2
_diffrn_measured_fraction_theta_full 1.000
_diffrn_measured_fraction_theta_max 0.999
_diffrn_measurement_details
;
List of Runs (angles in degrees, time in seconds):

  # Type    Start    End  Width  t~exp~   \w     \q     \k     \f   Frames
--------------------------------------------------------------------------
  1  \w   -133.00   4.00   1.00    1.00    --  -37.23 -77.00-180.00  137
  2  \w    -96.00  -2.00   1.00    1.00    --  -37.23 125.00 -90.00   94
  3  \w   -125.00   2.00   1.00    1.00    --  -37.23 -57.00 120.00  127
  4  \w   -125.00   2.00   1.00    1.00    --  -37.23 -57.00-120.00  127
  5  \w   -125.00   5.00   1.00    1.00    --  -37.23 -38.00 -60.00  130
  6  \w   -129.00 -79.00   1.00    1.00    --  -37.23 -99.00  30.00   50
  7  \w     77.00 129.00   1.00    1.00    --   37.23 153.00 155.00   52
  8  \w    -18.00  11.00   1.00    1.00    --   37.23 110.00  15.58   29
  9  \w    -21.00   6.00   1.00    1.00    --   37.23 115.00-169.36   27
 10  \w    -17.00  11.00   1.00    1.00    --   37.23 109.00 -55.66   28
 11  \w      1.00  86.00   1.00    1.00    --   37.23 -99.00 150.00   85
 12  \w    100.00 178.00   1.00   10.00    --  105.39 111.00  60.00   78
 13  \w     66.00 178.00   1.00   10.00    --  105.39  50.00  30.00  112
 14  \w     64.00 178.00   1.00   10.00    --  105.39  63.00   0.00  114
 15  \w     64.00 178.00   1.00   10.00    --  105.39  63.00  30.00  114
 16  \w     66.00 178.00   1.00   10.00    --  105.39  58.00 -41.22  112
 17  \w     64.00 178.00   1.00   10.00    --  105.39  77.00 -60.00  114
 18  \w     64.00  90.00   1.00   10.00    --  105.39  77.00   0.00   26
 19  \w     64.00  91.00   1.00   10.00    --  105.39  77.00  30.00   27
 20  \w     64.00  91.00   1.00   10.00    --  105.39  77.00 -30.00   27
 21  \w     65.00  92.00   1.00   10.00    --  105.39  63.00  60.00   27
 22  \w     64.00  95.00   1.00   10.00    --  105.39  63.00 -60.00   31
 23  \w     64.00  91.00   1.00   10.00    --  105.39  63.00 -30.00   27
 24  \w     67.00  94.00   1.00   10.00    --  105.39  53.00  49.69   27
 25  \w     66.00  92.00   1.00   10.00    --  105.39  50.00   0.00   26
 26  \w    100.00 172.00   1.00   10.00    --  105.39 111.00-150.00   72
 27  \w     12.00 120.00   1.00   10.00    --  105.39 -91.00 -90.00  108
 28  \w    130.00 166.00   1.00   10.00    --  105.39  53.00  49.69   36
 29  \w     64.00  96.00   1.00   10.00    --  105.39  77.00  60.00   32
 30  \w     64.00 141.00   1.00   10.00    --  105.39  38.00   0.00   77
 31  \w     64.00  89.00   1.00   10.00    --  105.39  38.00  30.00   25
 32  \w     64.00 133.00   1.00   10.00    --  105.39  36.00 -11.94   69
;
_diffrn_measurement_device 'four-circle diffractometer'
_diffrn_measurement_device_type 'SuperNova, Dual, Cu at zero, AtlasS2'
_diffrn_measurement_method '\w scans'
_diffrn_orient_matrix_type 'CrysAlisPro convention (1999,Acta A55,543-557)'
_diffrn_orient_matrix_UB_11 0.0690068000
_diffrn_orient_matrix_UB_12 0.0941286000
_diffrn_orient_matrix_UB_13 0.0142964000
_diffrn_orient_matrix_UB_21 -0.0691520000
_diffrn_orient_matrix_UB_22 0.0258734000
_diffrn_orient_matrix_UB_23 -0.0029923000
_diffrn_orient_matrix_UB_31 -0.0107964000
_diffrn_orient_matrix_UB_32 -0.0114647000
_diffrn_orient_matrix_UB_33 0.1103300000
_diffrn_radiation_monochromator mirror
_diffrn_radiation_probe x-ray
_diffrn_radiation_type CuK\a
_diffrn_radiation_wavelength 1.54184
_diffrn_reflns_av_R_equivalents 0.0340
_diffrn_reflns_av_unetI/netI 0.0265
_diffrn_reflns_Laue_measured_fraction_full 1.000
_diffrn_reflns_Laue_measured_fraction_max 0.999
_diffrn_reflns_limit_h_max 21
_diffrn_reflns_limit_h_min -20
_diffrn_reflns_limit_k_max 21
_diffrn_reflns_limit_k_min -21
_diffrn_reflns_limit_l_max 16
_diffrn_reflns_limit_l_min -15
_diffrn_reflns_number 36452
_diffrn_reflns_point_group_measured_fraction_full 1.000
_diffrn_reflns_point_group_measured_fraction_max 0.997
_diffrn_reflns_theta_full 67.684
_diffrn_reflns_theta_max 69.162
_diffrn_reflns_theta_min 4.261
_diffrn_source 'micro-focus sealed X-ray tube'
_diffrn_source_type 'SuperNova (Cu) X-ray Source'
_exptl_absorpt_coefficient_mu 3.417
_exptl_absorpt_correction_T_max 1.00000
_exptl_absorpt_correction_T_min 0.54246
_exptl_absorpt_correction_type multi-scan
_exptl_absorpt_process_details
;
CrysAlisPro 1.171.38.43 (Rigaku Oxford Diffraction, 2015)
Empirical absorption correction using spherical harmonics,
 implemented in SCALE3 ABSPACK scaling algorithm.
;
_exptl_crystal_colour colourless
_exptl_crystal_colour_primary colourless
_exptl_crystal_density_diffrn 1.523
_exptl_crystal_description plate
_exptl_crystal_F_000 1818
_exptl_crystal_size_max 0.24
_exptl_crystal_size_mid 0.22
_exptl_crystal_size_min 0.02
_refine_diff_density_max 0.594
_refine_diff_density_min -0.399
_refine_diff_density_rms 0.039
_refine_ls_abs_structure_details
;
 Flack x determined using 3972 quotients [(I+)-(I-)]/[(I+)+(I-)]
 (Parsons, Flack and Wagner, Acta Cryst. B69 (2013) 249-259).
;
_refine_ls_abs_structure_Flack -0.016(7)
_refine_ls_extinction_method none
_refine_ls_goodness_of_fit_ref 1.064
_refine_ls_hydrogen_treatment constr
_refine_ls_matrix_type full
_refine_ls_number_parameters 668
_refine_ls_number_reflns 9135
_refine_ls_number_restraints 37
_refine_ls_restrained_S_all 1.075
_refine_ls_R_factor_all 0.0382
_refine_ls_R_factor_gt 0.0369
_refine_ls_shift/su_max 0.000
_refine_ls_shift/su_mean 0.000
_refine_ls_structure_factor_coef Fsqd
_refine_ls_weighting_details 'w=1/[\s^2^(Fo^2^)+(0.0544P)^2^+0.8532P] where P=(Fo^2^+2Fc^2^)/3'
_refine_ls_weighting_scheme calc
_refine_ls_wR_factor_gt 0.0995
_refine_ls_wR_factor_ref 0.1011
_reflns_Friedel_coverage 0.996
_reflns_Friedel_fraction_full 1.000
_reflns_Friedel_fraction_max 0.995
_reflns_number_gt 8880
_reflns_number_total 9135
_reflns_threshold_expression 'I > 2\s(I)'
_cod_data_source_file ja6b11079_si_002.cif
_cod_data_source_block vsr21691
_cod_depositor_comments
;
Adding full bibliography for 4125539--4125541.cif.

2020-08-12
Z value and formula fixed to values more according to usual
chemical conventions.                 miguel
;
_cod_original_formula_sum 'C57 H42 Br3 N3 O12'
_cod_original_formula_weight 1200.66
_cod_original_formula_moiety '3(C19 H14 Br N O4)'
_cod_original_formula_units_Z 3
_cod_original_cell_volume 3926.63(7)
_cod_database_code 4125540
_shelxl_version_number 2014/6
_shelx_space_group_comment
;
The symmetry employed for this shelxl refinement is uniquely defined
by the following loop, which should always be used as a source of
symmetry information in preference to the above space-group names.
They are only intended as comments.
;
_reflns_odcompleteness_completeness 99.96
_reflns_odcompleteness_iscentric 1
_reflns_odcompleteness_theta 64.99
_olex2_refinement_description
;
1. Twinned data refinement
 Scales: 0.7987(11) 0.2013(11)
2. Fixed Uiso
 At 1.2 times of:
  All C(H) groups
 At 1.5 times of:
  All C(H,H,H) groups
3. Uiso/Uaniso restraints and constraints
C51 \\sim C52 \\sim C53 \\sim C54 \\sim C55 \\sim C56: within 1.7A with sigma
of 0.01 and sigma for terminal atoms of 0.01
4.a Ternary CH refined with riding coordinates:
 C1(H1), C12(H12), C20(H20), C31(H31), C39(H39), C50(H50)
4.b Aromatic/amide H refined with riding coordinates:
 C4(H4), C6(H6), C7(H7), C9(H9), C10(H10), C15(H15), C16(H16), C17(H17),
 C18(H18), C23(H23), C25(H25), C26(H26), C28(H28), C29(H29), C34(H34), C35(H35),
  C36(H36), C37(H37), C42(H42), C44(H44), C45(H45), C47(H47), C48(H48),
 C53(H53), C54(H54), C55(H55), C56(H56)
4.c Idealised Me refined as rotating group:
 C19(H19A,H19B,H19C), C38(H38A,H38B,H38C), C57(H57A,H57B,H57C)
;
_olex2_submission_special_instructions 'No special instructions were received'
_oxdiff_exptl_absorpt_empirical_details
;
Empirical correction (ABSPACK) includes:
- Absorption correction using spherical harmonics
- Frame scaling
;
_oxdiff_exptl_absorpt_empirical_full_max 1.647
_oxdiff_exptl_absorpt_empirical_full_min 0.743

loop_
_space_group_symop_operation_xyz
'x, y, z'
'-y, x-y, z+1/3'
'-x+y, -x, z+2/3'

loop_
_atom_site_label
_atom_site_type_symbol
_atom_site_fract_x
_atom_site_fract_y
_atom_site_fract_z
_atom_site_U_iso_or_equiv
_atom_site_adp_type
_atom_site_occupancy
_atom_site_site_symmetry_order
_atom_site_calc_flag
_atom_site_refinement_flags_posn
_atom_site_refinement_flags_adp
Br1 Br 0.84983(6) 0.61728(7) 0.54666(7) 0.0966(3) Uani 1 1 d . .
O1 O 0.6715(3) 0.3474(3) 0.2902(3) 0.0668(12) Uani 1 1 d . .
O2 O 0.7169(6) 0.2689(4) 0.4109(6) 0.118(3) Uani 1 1 d . .
O3 O 0.8278(4) 0.3805(5) 0.4566(5) 0.0961(18) Uani 1 1 d . .
O4 O 0.5638(4) 0.5759(3) 0.6348(4) 0.0710(12) Uani 1 1 d . .
N1 N 0.7642(4) 0.3441(4) 0.4088(5) 0.0702(14) Uani 1 1 d . .
C1 C 0.7316(3) 0.4638(3) 0.4030(4) 0.0450(10) Uani 1 1 d . .
H1 H 0.7516 0.4659 0.4693 0.054 Uiso 1 1 calc R .
C2 C 0.6353(3) 0.4180(4) 0.4010(4) 0.0459(11) Uani 1 1 d . .
C3 C 0.5779(3) 0.4343(3) 0.4526(4) 0.0428(10) Uani 1 1 d . .
C4 C 0.6047(3) 0.5019(3) 0.5202(4) 0.0436(10) Uani 1 1 d . .
H4 H 0.6625 0.5389 0.5308 0.052 Uiso 1 1 calc R .
C5 C 0.5455(4) 0.5126(4) 0.5693(4) 0.0529(12) Uani 1 1 d . .
C6 C 0.4574(4) 0.4552(5) 0.5553(5) 0.0653(16) Uani 1 1 d . .
H6 H 0.4175 0.4623 0.5903 0.078 Uiso 1 1 calc R .
C7 C 0.4311(4) 0.3908(5) 0.4921(5) 0.0656(16) Uani 1 1 d . .
H7 H 0.3729 0.3541 0.4839 0.079 Uiso 1 1 calc R .
C8 C 0.4894(3) 0.3767(4) 0.4370(4) 0.0506(12) Uani 1 1 d . .
C9 C 0.4635(4) 0.3089(4) 0.3704(5) 0.0635(15) Uani 1 1 d . .
H9 H 0.4055 0.2716 0.3615 0.076 Uiso 1 1 calc R .
C10 C 0.5203(4) 0.2964(5) 0.3189(5) 0.0678(16) Uani 1 1 d . .
H10 H 0.5028 0.2524 0.2742 0.081 Uiso 1 1 calc R .
C11 C 0.6059(4) 0.3529(4) 0.3369(4) 0.0557(13) Uani 1 1 d . .
C12 C 0.7461(4) 0.4005(4) 0.3422(4) 0.0552(13) Uani 1 1 d . .
H12 H 0.7939 0.4318 0.2977 0.066 Uiso 1 1 calc R .
C13 C 0.7734(3) 0.5523(4) 0.3610(5) 0.0528(12) Uani 1 1 d . .
C14 C 0.8252(4) 0.6249(5) 0.4152(7) 0.0730(19) Uani 1 1 d . .
C15 C 0.8612(5) 0.7062(6) 0.3740(9) 0.095(3) Uani 1 1 d . .
H15 H 0.8947 0.7540 0.4119 0.114 Uiso 1 1 calc R .
C16 C 0.8484(6) 0.7164(6) 0.2809(9) 0.096(3) Uani 1 1 d . .
H16 H 0.8738 0.7710 0.2546 0.115 Uiso 1 1 calc R .
C17 C 0.7978(6) 0.6467(7) 0.2237(7) 0.089(3) Uani 1 1 d . .
H17 H 0.7887 0.6538 0.1591 0.106 Uiso 1 1 calc R .
C18 C 0.7602(5) 0.5650(5) 0.2646(6) 0.0691(17) Uani 1 1 d . .
H18 H 0.7255 0.5179 0.2264 0.083 Uiso 1 1 calc R .
C19 C 0.6507(6) 0.6317(5) 0.6574(6) 0.0769(19) Uani 1 1 d . .
H19A H 0.6805 0.6622 0.6003 0.115 Uiso 1 1 calc GR .
H19B H 0.6756 0.5991 0.6810 0.115 Uiso 1 1 calc GR .
H19C H 0.6550 0.6714 0.7060 0.115 Uiso 1 1 calc GR .
Br2 Br 0.46503(7) 0.94728(7) 0.17370(7) 0.0935(3) Uani 1 1 d . .
O5 O 0.3457(3) 0.6797(4) 0.4412(4) 0.0736(13) Uani 1 1 d . .
O6 O 0.2238(6) 0.6099(7) 0.3166(7) 0.150(4) Uani 1 1 d . .
O7 O 0.2308(5) 0.7245(7) 0.2761(6) 0.124(3) Uani 1 1 d . .
O8 O 0.6848(3) 0.8627(4) 0.0921(4) 0.0742(13) Uani 1 1 d . .
N2 N 0.2552(4) 0.6845(6) 0.3208(5) 0.089(2) Uani 1 1 d . .
C20 C 0.4127(3) 0.7925(4) 0.3246(4) 0.0514(12) Uani 1 1 d . .
H20 H 0.3954 0.7944 0.2579 0.062 Uiso 1 1 calc R .
C21 C 0.4542(3) 0.7386(4) 0.3299(4) 0.0472(11) Uani 1 1 d . .
C22 C 0.5227(3) 0.7417(3) 0.2787(4) 0.0436(10) Uani 1 1 d . .
C23 C 0.5697(3) 0.8060(3) 0.2083(4) 0.0447(10) Uani 1 1 d . .
H23 H 0.5561 0.8481 0.1949 0.054 Uiso 1 1 calc R .
C24 C 0.6358(3) 0.8042(4) 0.1606(5) 0.0576(14) Uani 1 1 d . .
C25 C 0.6588(4) 0.7421(5) 0.1814(6) 0.0684(17) Uani 1 1 d . .
H25 H 0.7042 0.7430 0.1489 0.082 Uiso 1 1 calc R .
C26 C 0.6152(5) 0.6817(5) 0.2479(6) 0.0709(18) Uani 1 1 d . .
H26 H 0.6309 0.6409 0.2604 0.085 Uiso 1 1 calc R .
C27 C 0.5453(4) 0.6785(4) 0.3000(5) 0.0567(13) Uani 1 1 d . .
C28 C 0.4992(5) 0.6145(5) 0.3695(6) 0.0732(18) Uani 1 1 d . .
H28 H 0.5154 0.5742 0.3831 0.088 Uiso 1 1 calc R .
C29 C 0.4312(5) 0.6107(5) 0.4170(6) 0.0749(18) Uani 1 1 d . .
H29 H 0.3997 0.5677 0.4614 0.090 Uiso 1 1 calc R .
C30 C 0.4106(4) 0.6740(5) 0.3964(5) 0.0613(14) Uani 1 1 d . .
C31 C 0.3326(4) 0.7367(5) 0.3876(5) 0.0654(17) Uani 1 1 d . .
H31 H 0.3214 0.7729 0.4306 0.078 Uiso 1 1 calc R .
C32 C 0.4660(4) 0.8824(4) 0.3633(4) 0.0557(13) Uani 1 1 d . .
C33 C 0.4912(4) 0.9548(5) 0.3082(6) 0.0687(17) Uani 1 1 d . .
C34 C 0.5379(5) 1.0366(5) 0.3462(8) 0.084(2) Uani 1 1 d . .
H34 H 0.5553 1.0841 0.3067 0.101 Uiso 1 1 calc R .
C35 C 0.5576(5) 1.0462(6) 0.4421(8) 0.088(2) Uani 1 1 d . .
H35 H 0.5868 1.1004 0.4694 0.106 Uiso 1 1 calc R .
C36 C 0.5342(4) 0.9759(6) 0.4973(6) 0.078(2) Uani 1 1 d . .
H36 H 0.5492 0.9829 0.5623 0.093 Uiso 1 1 calc R .
C37 C 0.4894(4) 0.8952(5) 0.4606(5) 0.0632(15) Uani 1 1 d . .
H37 H 0.4745 0.8485 0.5007 0.076 Uiso 1 1 calc R .
C38 C 0.6677(5) 0.9278(5) 0.0688(7) 0.089(3) Uani 1 1 d . .
H38A H 0.7065 0.9634 0.0195 0.133 Uiso 1 1 calc GR .
H38B H 0.6746 0.9614 0.1253 0.133 Uiso 1 1 calc GR .
H38C H 0.6102 0.9032 0.0456 0.133 Uiso 1 1 calc GR .
Br3 Br 0.71113(11) 0.89079(11) 0.82294(13) 0.1400(6) Uani 1 1 d . .
O9 O 0.9805(4) 0.9928(3) 0.5612(3) 0.0785(15) Uani 1 1 d . .
O10 O 0.9464(7) 1.1129(4) 0.7280(6) 0.123(3) Uani 1 1 d . .
O11 O 1.0581(8) 1.1154(5) 0.6831(7) 0.155(5) Uani 1 1 d . .
O12 O 0.7748(3) 0.6540(3) 0.9096(4) 0.0726(12) Uani 1 1 d . .
N3 N 0.9829(8) 1.0867(4) 0.6816(5) 0.102(3) Uani 1 1 d . .
C39 C 0.8657(4) 0.9319(3) 0.6778(4) 0.0543(13) Uani 1 1 d . .
H39 H 0.8635 0.9495 0.7442 0.065 Uiso 1 1 calc R .
C40 C 0.9161(4) 0.8861(3) 0.6735(4) 0.0468(11) Uani 1 1 d . .
C41 C 0.9056(3) 0.8142(3) 0.7255(3) 0.0391(9) Uani 1 1 d . .
C42 C 0.8395(3) 0.7701(3) 0.7938(4) 0.0418(10) Uani 1 1 d . .
H42 H 0.8003 0.7878 0.8067 0.050 Uiso 1 1 calc R .
C43 C 0.8342(4) 0.7005(3) 0.8409(4) 0.0509(12) Uani 1 1 d . .
C44 C 0.8943(4) 0.6747(4) 0.8228(5) 0.0607(14) Uani 1 1 d . .
H44 H 0.8903 0.6282 0.8561 0.073 Uiso 1 1 calc R .
C45 C 0.9578(4) 0.7162(4) 0.7581(5) 0.0603(14) Uani 1 1 d . .
H45 H 0.9966 0.6977 0.7468 0.072 Uiso 1 1 calc R .
C46 C 0.9656(3) 0.7879(3) 0.7073(4) 0.0463(11) Uani 1 1 d . .
C47 C 1.0318(4) 0.8303(4) 0.6378(5) 0.0642(15) Uani 1 1 d . .
H47 H 1.0703 0.8114 0.6269 0.077 Uiso 1 1 calc R .
C48 C 1.0394(5) 0.8980(5) 0.5873(5) 0.0692(17) Uani 1 1 d . .
H48 H 1.0819 0.9255 0.5412 0.083 Uiso 1 1 calc R .
C49 C 0.9810(5) 0.9246(4) 0.6074(4) 0.0608(15) Uani 1 1 d . .
C50 C 0.9266(6) 1.0106(4) 0.6149(5) 0.073(2) Uani 1 1 d . .
H50 H 0.8932 1.0255 0.5717 0.088 Uiso 1 1 calc R .
C51 C 0.7768(3) 0.8819(3) 0.6355(4) 0.0740(19) Uani 1 1 d . U
C52 C 0.7053(4) 0.8633(4) 0.6905(5) 0.103(3) Uani 1 1 d . U
C53 C 0.6244(3) 0.8177(5) 0.6501(7) 0.137(4) Uani 1 1 d . U
H53 H 0.5765 0.8052 0.6869 0.164 Uiso 1 1 calc R .
C54 C 0.6149(4) 0.7908(4) 0.5545(7) 0.143(4) Uani 1 1 d . U
H54 H 0.5607 0.7604 0.5274 0.172 Uiso 1 1 calc R .
C55 C 0.6864(5) 0.8095(4) 0.4994(5) 0.132(4) Uani 1 1 d . U
H55 H 0.6801 0.7915 0.4355 0.158 Uiso 1 1 calc R .
C56 C 0.7673(4) 0.8551(4) 0.5399(4) 0.103(3) Uani 1 1 d . U
H56 H 0.8152 0.8676 0.5031 0.123 Uiso 1 1 calc R .
C57 C 0.7142(5) 0.6777(5) 0.9343(6) 0.077(2) Uani 1 1 d . .
H57A H 0.6893 0.6851 0.8765 0.116 Uiso 1 1 calc GR .
H57B H 0.7416 0.7303 0.9698 0.116 Uiso 1 1 calc GR .
H57C H 0.6704 0.6339 0.9734 0.116 Uiso 1 1 calc GR .

loop_
_atom_site_aniso_label
_atom_site_aniso_U_11
_atom_site_aniso_U_22
_atom_site_aniso_U_33
_atom_site_aniso_U_23
_atom_site_aniso_U_13
_atom_site_aniso_U_12
Br1 0.0724(5) 0.0999(6) 0.0879(6) -0.0330(5) -0.0229(4) 0.0208(4)
O1 0.058(2) 0.093(3) 0.052(2) -0.030(2) -0.0033(18) 0.040(2)
O2 0.169(7) 0.074(4) 0.115(6) -0.014(4) -0.033(5) 0.065(4)
O3 0.080(4) 0.112(4) 0.113(5) 0.005(4) -0.016(3) 0.061(3)
O4 0.093(3) 0.080(3) 0.062(3) -0.004(2) 0.013(2) 0.059(3)
N1 0.081(4) 0.080(4) 0.069(4) -0.004(3) 0.004(3) 0.055(3)
C1 0.040(2) 0.058(3) 0.042(3) -0.004(2) 0.0007(19) 0.028(2)
C2 0.041(2) 0.061(3) 0.038(3) -0.005(2) -0.0017(19) 0.027(2)
C3 0.037(2) 0.055(3) 0.036(2) 0.0043(19) 0.0007(17) 0.023(2)
C4 0.047(2) 0.053(3) 0.038(3) 0.0012(19) 0.0041(19) 0.030(2)
C5 0.070(3) 0.057(3) 0.045(3) 0.012(2) 0.013(2) 0.042(3)
C6 0.058(3) 0.086(4) 0.067(4) 0.017(3) 0.023(3) 0.048(3)
C7 0.041(3) 0.087(4) 0.068(4) 0.017(3) 0.011(3) 0.031(3)
C8 0.040(2) 0.064(3) 0.043(3) 0.007(2) 0.000(2) 0.022(2)
C9 0.041(3) 0.075(4) 0.060(4) -0.003(3) -0.010(2) 0.018(3)
C10 0.057(3) 0.077(4) 0.055(4) -0.023(3) -0.016(3) 0.022(3)
C11 0.053(3) 0.075(3) 0.038(3) -0.016(2) -0.004(2) 0.031(3)
C12 0.052(3) 0.072(3) 0.048(3) -0.011(2) 0.001(2) 0.036(3)
C13 0.039(2) 0.066(3) 0.057(3) 0.004(2) 0.007(2) 0.028(2)
C14 0.043(3) 0.069(4) 0.102(6) -0.002(4) 0.003(3) 0.024(3)
C15 0.068(4) 0.070(4) 0.148(10) 0.009(5) 0.015(5) 0.036(4)
C16 0.081(5) 0.086(6) 0.133(9) 0.026(6) 0.023(5) 0.051(5)
C17 0.093(5) 0.120(7) 0.090(6) 0.043(5) 0.031(4) 0.081(5)
C18 0.070(4) 0.088(4) 0.067(4) 0.012(3) 0.012(3) 0.052(4)
C19 0.099(5) 0.059(3) 0.081(5) -0.006(3) 0.010(4) 0.045(4)
Br2 0.1312(8) 0.1243(7) 0.0662(5) 0.0253(4) 0.0096(5) 0.0946(7)
O5 0.066(3) 0.103(4) 0.052(3) 0.020(2) 0.019(2) 0.042(3)
O6 0.104(6) 0.138(7) 0.109(6) 0.023(5) -0.024(5) -0.013(5)
O7 0.092(4) 0.209(9) 0.110(6) -0.029(6) -0.028(4) 0.106(6)
O8 0.047(2) 0.087(3) 0.067(3) -0.004(2) 0.018(2) 0.017(2)
N2 0.048(3) 0.137(7) 0.068(4) 0.000(4) 0.011(3) 0.036(4)
C20 0.047(2) 0.083(4) 0.035(3) 0.005(2) 0.004(2) 0.041(3)
C21 0.041(2) 0.062(3) 0.039(3) 0.001(2) 0.0011(19) 0.027(2)
C22 0.039(2) 0.058(3) 0.036(3) -0.008(2) -0.0051(18) 0.025(2)
C23 0.036(2) 0.053(3) 0.043(3) -0.006(2) 0.0014(18) 0.021(2)
C24 0.037(2) 0.069(3) 0.053(4) -0.016(3) 0.003(2) 0.016(2)
C25 0.050(3) 0.090(5) 0.074(4) -0.023(4) 0.000(3) 0.042(3)
C26 0.070(4) 0.086(4) 0.080(5) -0.018(4) -0.012(3) 0.057(4)
C27 0.062(3) 0.068(3) 0.049(3) -0.011(3) -0.011(2) 0.038(3)
C28 0.093(5) 0.078(4) 0.066(4) 0.008(3) -0.004(3) 0.055(4)
C29 0.094(5) 0.075(4) 0.055(4) 0.018(3) 0.009(3) 0.042(4)
C30 0.057(3) 0.079(4) 0.044(3) 0.008(3) 0.010(2) 0.032(3)
C31 0.041(3) 0.106(5) 0.048(3) -0.006(3) 0.005(2) 0.036(3)
C32 0.048(3) 0.083(4) 0.052(3) 0.000(3) 0.004(2) 0.045(3)
C33 0.068(4) 0.088(5) 0.071(4) 0.012(3) 0.011(3) 0.054(4)
C34 0.066(4) 0.077(5) 0.116(8) 0.005(4) 0.012(4) 0.041(4)
C35 0.067(4) 0.076(5) 0.122(8) -0.013(5) 0.005(4) 0.035(4)
C36 0.058(4) 0.105(6) 0.072(5) -0.019(4) -0.006(3) 0.042(4)
C37 0.054(3) 0.089(4) 0.052(4) 0.000(3) 0.005(2) 0.039(3)
C38 0.070(4) 0.077(5) 0.077(5) 0.005(4) 0.022(4) 0.005(4)
Br3 0.1472(12) 0.1617(12) 0.1646(14) -0.0108(10) 0.0386(10) 0.1173(11)
O9 0.126(4) 0.052(2) 0.045(3) 0.0161(18) 0.007(3) 0.035(3)
O10 0.219(10) 0.069(4) 0.088(5) -0.016(3) -0.011(5) 0.077(5)
O11 0.162(8) 0.083(5) 0.111(6) -0.026(4) 0.009(6) -0.020(5)
O12 0.082(3) 0.055(2) 0.068(3) 0.025(2) 0.022(2) 0.025(2)
N3 0.187(10) 0.039(3) 0.051(4) 0.003(3) -0.001(5) 0.036(4)
C39 0.086(4) 0.040(2) 0.040(3) 0.000(2) -0.012(3) 0.034(3)
C40 0.064(3) 0.037(2) 0.034(3) 0.0026(18) -0.005(2) 0.022(2)
C41 0.049(2) 0.0327(19) 0.030(2) 0.0005(16) -0.0077(18) 0.0161(18)
C42 0.048(2) 0.038(2) 0.037(3) 0.0012(17) -0.0071(19) 0.0199(19)
C43 0.059(3) 0.038(2) 0.046(3) 0.007(2) -0.003(2) 0.017(2)
C44 0.080(4) 0.046(3) 0.063(4) 0.015(2) 0.008(3) 0.037(3)
C45 0.079(4) 0.056(3) 0.064(4) 0.004(3) 0.002(3) 0.047(3)
C46 0.053(3) 0.046(2) 0.040(3) 0.0018(19) -0.002(2) 0.024(2)
C47 0.065(3) 0.068(4) 0.059(4) 0.002(3) 0.009(3) 0.032(3)
C48 0.073(4) 0.073(4) 0.049(4) 0.010(3) 0.019(3) 0.027(3)
C49 0.085(4) 0.044(3) 0.039(3) 0.009(2) 0.003(3) 0.021(3)
C50 0.126(6) 0.042(3) 0.045(3) 0.002(2) -0.017(3) 0.038(3)
C51 0.094(4) 0.046(3) 0.093(5) -0.004(3) -0.038(4) 0.044(3)
C52 0.099(5) 0.087(5) 0.159(8) -0.012(5) -0.034(5) 0.073(4)
C53 0.108(6) 0.116(6) 0.208(10) -0.003(7) -0.039(7) 0.073(5)
C54 0.122(7) 0.115(7) 0.197(10) -0.009(7) -0.086(7) 0.063(6)
C55 0.146(7) 0.076(5) 0.150(8) -0.008(5) -0.093(7) 0.038(5)
C56 0.125(6) 0.058(4) 0.108(6) 0.001(4) -0.065(5) 0.033(4)
C57 0.060(4) 0.079(4) 0.064(4) 0.015(3) 0.007(3) 0.013(3)

loop_
_atom_type_symbol
_atom_type_description
_atom_type_scat_dispersion_real
_atom_type_scat_dispersion_imag
_atom_type_scat_source
C C 0.0181 0.0091 'International Tables Vol C Tables 4.2.6.8 and 6.1.1.4'
H H 0.0000 0.0000 'International Tables Vol C Tables 4.2.6.8 and 6.1.1.4'
Br Br -0.6763 1.2805 'International Tables Vol C Tables 4.2.6.8 and 6.1.1.4'
N N 0.0311 0.0180 'International Tables Vol C Tables 4.2.6.8 and 6.1.1.4'
O O 0.0492 0.0322 'International Tables Vol C Tables 4.2.6.8 and 6.1.1.4'

loop_
_geom_angle_atom_site_label_1
_geom_angle_atom_site_label_2
_geom_angle_atom_site_label_3
_geom_angle
C11 O1 C12 105.9(4)
C5 O4 C19 117.4(5)
O2 N1 O3 123.9(7)
O2 N1 C12 120.4(7)
O3 N1 C12 115.8(6)
C2 C1 H1 110.0
C2 C1 C12 99.2(4)
C12 C1 H1 110.0
C13 C1 H1 110.0
C13 C1 C2 113.9(4)
C13 C1 C12 113.4(5)
C3 C2 C1 130.2(5)
C11 C2 C1 109.5(5)
C11 C2 C3 120.3(5)
C2 C3 C4 123.0(4)
C2 C3 C8 116.6(5)
C4 C3 C8 120.3(5)
C3 C4 H4 120.1
C5 C4 C3 119.9(5)
C5 C4 H4 120.1
O4 C5 C6 114.6(5)
C4 C5 O4 125.0(6)
C4 C5 C6 120.4(6)
C5 C6 H6 119.8
C7 C6 C5 120.5(5)
C7 C6 H6 119.8
C6 C7 H7 118.9
C6 C7 C8 122.2(6)
C8 C7 H7 118.9
C7 C8 C3 116.8(6)
C9 C8 C3 119.8(5)
C9 C8 C7 123.4(5)
C8 C9 H9 118.8
C10 C9 C8 122.4(5)
C10 C9 H9 118.8
C9 C10 H10 121.9
C9 C10 C11 116.2(6)
C11 C10 H10 121.9
C2 C11 O1 112.8(5)
C2 C11 C10 124.6(6)
C10 C11 O1 122.6(5)
O1 C12 N1 107.9(5)
O1 C12 C1 109.0(4)
O1 C12 H12 110.0
N1 C12 C1 109.9(5)
N1 C12 H12 110.0
C1 C12 H12 110.0
C14 C13 C1 122.6(6)
C14 C13 C18 116.8(6)
C18 C13 C1 120.5(6)
C13 C14 Br1 121.4(6)
C13 C14 C15 120.9(9)
C15 C14 Br1 117.7(7)
C14 C15 H15 119.5
C16 C15 C14 121.0(10)
C16 C15 H15 119.5
C15 C16 H16 119.7
C15 C16 C17 120.6(9)
C17 C16 H16 119.7
C16 C17 H17 120.5
C16 C17 C18 118.9(9)
C18 C17 H17 120.5
C13 C18 C17 121.8(8)
C13 C18 H18 119.1
C17 C18 H18 119.1
O4 C19 H19A 109.5
O4 C19 H19B 109.5
O4 C19 H19C 109.5
H19A C19 H19B 109.5
H19A C19 H19C 109.5
H19B C19 H19C 109.5
C30 O5 C31 106.5(5)
C24 O8 C38 118.8(5)
O6 N2 O7 124.0(9)
O6 N2 C31 120.1(9)
O7 N2 C31 115.9(9)
C21 C20 H20 109.9
C21 C20 C31 99.0(5)
C21 C20 C32 115.0(4)
C31 C20 H20 109.9
C32 C20 H20 109.9
C32 C20 C31 112.7(5)
C22 C21 C20 131.9(5)
C30 C21 C20 108.8(5)
C30 C21 C22 119.2(5)
C21 C22 C23 122.0(5)
C21 C22 C27 117.7(5)
C27 C22 C23 120.3(5)
C22 C23 H23 120.8
C24 C23 C22 118.4(5)
C24 C23 H23 120.8
O8 C24 C23 123.2(6)
O8 C24 C25 115.1(5)
C23 C24 C25 121.7(6)
C24 C25 H25 119.9
C26 C25 C24 120.1(5)
C26 C25 H25 119.9
C25 C26 H26 119.1
C25 C26 C27 121.7(6)
C27 C26 H26 119.1
C22 C27 C26 117.7(6)
C28 C27 C22 120.8(6)
C28 C27 C26 121.5(6)
C27 C28 H28 119.5
C29 C28 C27 121.0(6)
C29 C28 H28 119.5
C28 C29 H29 121.2
C28 C29 C30 117.6(6)
C30 C29 H29 121.2
O5 C30 C21 112.6(6)
O5 C30 C29 123.8(6)
C21 C30 C29 123.6(6)
O5 C31 N2 107.8(7)
O5 C31 C20 109.6(5)
O5 C31 H31 110.1
N2 C31 C20 109.1(5)
N2 C31 H31 110.1
C20 C31 H31 110.1
C33 C32 C20 123.6(6)
C33 C32 C37 116.5(7)
C37 C32 C20 119.9(6)
C32 C33 Br2 121.2(6)
C32 C33 C34 122.6(8)
C34 C33 Br2 116.2(6)
C33 C34 H34 120.5
C35 C34 C33 119.0(8)
C35 C34 H34 120.5
C34 C35 H35 120.4
C36 C35 C34 119.3(8)
C36 C35 H35 120.4
C35 C36 H36 118.9
C35 C36 C37 122.2(8)
C37 C36 H36 118.9
C32 C37 H37 119.8
C36 C37 C32 120.4(7)
C36 C37 H37 119.8
O8 C38 H38A 109.5
O8 C38 H38B 109.5
O8 C38 H38C 109.5
H38A C38 H38B 109.5
H38A C38 H38C 109.5
H38B C38 H38C 109.5
C50 O9 C49 106.0(5)
C43 O12 C57 118.4(5)
O10 N3 O11 124.3(9)
O10 N3 C50 115.6(11)
O11 N3 C50 120.0(10)
C40 C39 H39 110.6
C40 C39 C50 97.7(5)
C40 C39 C51 114.2(4)
C50 C39 H39 110.6
C51 C39 H39 110.6
C51 C39 C50 112.5(5)
C41 C40 C39 130.1(5)
C49 C40 C39 110.3(5)
C49 C40 C41 119.6(5)
C40 C41 C42 123.1(5)
C46 C41 C40 116.6(5)
C46 C41 C42 120.3(4)
C41 C42 H42 120.5
C43 C42 C41 119.0(5)
C43 C42 H42 120.5
O12 C43 C42 124.5(6)
O12 C43 C44 114.9(5)
C42 C43 C44 120.5(5)
C43 C44 H44 119.4
C45 C44 C43 121.3(5)
C45 C44 H44 119.4
C44 C45 H45 119.8
C44 C45 C46 120.3(5)
C46 C45 H45 119.8
C41 C46 C45 118.6(5)
C41 C46 C47 121.4(5)
C45 C46 C47 120.0(6)
C46 C47 H47 119.6
C48 C47 C46 120.9(6)
C48 C47 H47 119.6
C47 C48 H48 121.3
C47 C48 C49 117.3(6)
C49 C48 H48 121.3
C40 C49 O9 111.8(6)
C40 C49 C48 124.2(5)
C48 C49 O9 123.9(6)
O9 C50 N3 107.5(8)
O9 C50 C39 110.2(5)
O9 C50 H50 109.9
N3 C50 C39 109.3(5)
N3 C50 H50 109.9
C39 C50 H50 109.9
C52 C51 C39 121.0(5)
C52 C51 C56 120.0
C56 C51 C39 119.0(4)
C51 C52 Br3 123.1(4)
C51 C52 C53 120.0
C53 C52 Br3 116.8(4)
C52 C53 H53 120.0
C54 C53 C52 120.0
C54 C53 H53 120.0
C53 C54 H54 120.0
C53 C54 C55 120.0
C55 C54 H54 120.0
C54 C55 H55 120.0
C54 C55 C56 120.0
C56 C55 H55 120.0
C51 C56 H56 120.0
C55 C56 C51 120.0
C55 C56 H56 120.0
O12 C57 H57A 109.5
O12 C57 H57B 109.5
O12 C57 H57C 109.5
H57A C57 H57B 109.5
H57A C57 H57C 109.5
H57B C57 H57C 109.5

loop_
_geom_bond_atom_site_label_1
_geom_bond_atom_site_label_2
_geom_bond_distance
Br1 C14 1.895(9)
O1 C11 1.399(7)
O1 C12 1.402(7)
O2 N1 1.192(10)
O3 N1 1.198(9)
O4 C5 1.367(8)
O4 C19 1.415(11)
N1 C12 1.527(9)
C1 H1 0.9800
C1 C2 1.509(7)
C1 C12 1.546(7)
C1 C13 1.505(8)
C2 C3 1.409(7)
C2 C11 1.353(8)
C3 C4 1.420(7)
C3 C8 1.424(7)
C4 H4 0.9300
C4 C5 1.360(7)
C5 C6 1.415(10)
C6 H6 0.9300
C6 C7 1.341(11)
C7 H7 0.9300
C7 C8 1.424(9)
C8 C9 1.414(9)
C9 H9 0.9300
C9 C10 1.361(10)
C10 H10 0.9300
C10 C11 1.387(9)
C12 H12 0.9800
C13 C14 1.392(10)
C13 C18 1.395(10)
C14 C15 1.399(12)
C15 H15 0.9300
C15 C16 1.339(16)
C16 H16 0.9300
C16 C17 1.379(15)
C17 H17 0.9300
C17 C18 1.402(12)
C18 H18 0.9300
C19 H19A 0.9600
C19 H19B 0.9600
C19 H19C 0.9600
Br2 C33 1.909(8)
O5 C30 1.376(8)
O5 C31 1.383(9)
O6 N2 1.175(14)
O7 N2 1.191(12)
O8 C24 1.367(8)
O8 C38 1.396(12)
N2 C31 1.546(9)
C20 H20 0.9800
C20 C21 1.502(8)
C20 C31 1.555(8)
C20 C32 1.514(9)
C21 C22 1.406(7)
C21 C30 1.384(9)
C22 C23 1.427(8)
C22 C27 1.424(8)
C23 H23 0.9300
C23 C24 1.382(7)
C24 C25 1.408(10)
C25 H25 0.9300
C25 C26 1.343(12)
C26 H26 0.9300
C26 C27 1.433(9)
C27 C28 1.413(10)
C28 H28 0.9300
C28 C29 1.367(11)
C29 H29 0.9300
C29 C30 1.400(11)
C31 H31 0.9800
C32 C33 1.383(10)
C32 C37 1.396(9)
C33 C34 1.389(12)
C34 H34 0.9300
C34 C35 1.364(14)
C35 H35 0.9300
C35 C36 1.359(13)
C36 H36 0.9300
C36 C37 1.365(11)
C37 H37 0.9300
C38 H38A 0.9600
C38 H38B 0.9600
C38 H38C 0.9600
Br3 C52 1.888(6)
O9 C49 1.395(7)
O9 C50 1.385(11)
O10 N3 1.178(13)
O11 N3 1.190(17)
O12 C43 1.365(7)
O12 C57 1.404(10)
N3 C50 1.545(9)
C39 H39 0.9800
C39 C40 1.509(8)
C39 C50 1.560(9)
C39 C51 1.516(7)
C40 C41 1.414(6)
C40 C49 1.372(9)
C41 C42 1.417(7)
C41 C46 1.410(8)
C42 H42 0.9300
C42 C43 1.378(7)
C43 C44 1.403(9)
C44 H44 0.9300
C44 C45 1.351(10)
C45 H45 0.9300
C45 C46 1.419(8)
C46 C47 1.425(9)
C47 H47 0.9300
C47 C48 1.355(10)
C48 H48 0.9300
C48 C49 1.391(11)
C50 H50 0.9800
C51 C52 1.3900
C51 C56 1.3900
C52 C53 1.3900
C53 H53 0.9300
C53 C54 1.3900
C54 H54 0.9300
C54 C55 1.3900
C55 H55 0.9300
C55 C56 1.3900
C56 H56 0.9300
C57 H57A 0.9600
C57 H57B 0.9600
C57 H57C 0.9600

loop_
_twin_individual_id
_twin_individual_mass_fraction_refined
1 0.7987(11)
2 0.2013(11)
